data_7042716
loop_
_publ_author_name
'Figueroa, Joshua S.'
'Agnew, Douglas W.'
'Moore, Curtis E.'
'Rheingold, Arnold L.'

_publ_section_title
;
 Comparison of Nucleophilic- and Radical-Based Routes to the Formation of
 Manganese-Main Group Element Single Bonds
;
_journal_name_full 'Dalton Trans.'
_journal_paper_doi 10.1039/C7DT01102D
_journal_year 2017
_chemical_formula_moiety 'C65 H74 Bi Cl2 Mn N2 O3, C4 H8 O, C4 H7 O'
_chemical_formula_sum 'C73 H89 Bi Cl2 Mn N2 O5'
_chemical_formula_weight 1409.28
_chemical_name_common Mn(BiCl2)(CO)3(CNArDipp2)2
_chemical_name_systematic
;
 ?
;
_space_group_crystal_system monoclinic
_space_group_IT_number 14
_space_group_name_Hall '-P 2ybc'
_space_group_name_H-M_alt 'P 1 21/c 1'
_symmetry_space_group_name_Hall '-P 2ybc'
_symmetry_space_group_name_H-M 'P 1 21/c 1'
_atom_sites_solution_hydrogens geom
_atom_sites_solution_primary direct
_audit_creation_date 2016-05-19
_audit_creation_method
;
Olex2 1.2
(compiled 2016.02.16 svn.r3265 for OlexSys, GUI svn.r5155)
;
_audit_update_record
;
2017-03-20 deposited with the CCDC.
2017-04-18 downloaded from the CCDC.
;
_cell_angle_alpha 90
_cell_angle_beta 105.3620(10)
_cell_angle_gamma 90
_cell_formula_units_Z 4
_cell_length_a 17.0881(10)
_cell_length_b 16.5315(9)
_cell_length_c 24.8358(14)
_cell_measurement_reflns_used 7709
_cell_measurement_temperature 273(2)
_cell_measurement_theta_max 25.370
_cell_measurement_theta_min 2.353
_cell_volume 6765.2(7)
_computing_cell_refinement 'SAINT v8.34A (Bruker, 2013)'
_computing_data_collection 'APEX2 v2013.6-2 (Bruker, 2013)'
_computing_data_reduction 'SAINT v8.34A (Bruker, 2013)'
_computing_molecular_graphics 'Olex2 (Dolomanov et al., 2009)'
_computing_publication_material 'Olex2 (Dolomanov et al., 2009)'
_computing_structure_refinement 'ShelXL (Sheldrick, 2015)'
_computing_structure_solution 'SIR2004 (Burla et al., 2007)'
_diffrn_ambient_temperature 273.15
_diffrn_detector 'Bruker APEX-II CCD'
_diffrn_detector_area_resol_mean 7.9
_diffrn_detector_type 'CCD Area Detector'
_diffrn_measured_fraction_theta_full 0.999
_diffrn_measured_fraction_theta_max 0.997
_diffrn_measurement_device 'Kappa Four-Circle Diffractometer'
_diffrn_measurement_device_type 'Bruker APEX II Ultra'
_diffrn_measurement_method '\w and \f scans'
_diffrn_radiation_monochromator 'Double Bounce Multilayer Mirrors'
_diffrn_radiation_probe x-ray
_diffrn_radiation_type MoK\a
_diffrn_radiation_wavelength 0.71073
_diffrn_reflns_av_R_equivalents 0.0500
_diffrn_reflns_av_unetI/netI 0.0528
_diffrn_reflns_Laue_measured_fraction_full 0.999
_diffrn_reflns_Laue_measured_fraction_max 0.997
_diffrn_reflns_limit_h_max 20
_diffrn_reflns_limit_h_min -19
_diffrn_reflns_limit_k_max 18
_diffrn_reflns_limit_k_min -19
_diffrn_reflns_limit_l_max 30
_diffrn_reflns_limit_l_min -21
_diffrn_reflns_number 40804
_diffrn_reflns_point_group_measured_fraction_full 0.999
_diffrn_reflns_point_group_measured_fraction_max 0.997
_diffrn_reflns_theta_full 25.242
_diffrn_reflns_theta_max 25.450
_diffrn_reflns_theta_min 1.236
_diffrn_source 'Micro Focus Rotating Anode'
_diffrn_source_type 'Bruker TXS'
_diffrn_standards_number 0
_exptl_absorpt_coefficient_mu 2.913
_exptl_absorpt_correction_T_max 0.0186
_exptl_absorpt_correction_T_min 0.0056
_exptl_absorpt_correction_type multi-scan
_exptl_absorpt_process_details
'SADABS-2014/5 (Bruker,2014) was used for absorption correction. wR2(int) was 0.0832 before and 0.0511 after correction. The Ratio of minimum to maximum transmission is 0.3011. The \l/2 correction factor is 0.00150.'
_exptl_crystal_colour 'clear light red'
_exptl_crystal_colour_lustre clear
_exptl_crystal_colour_modifier light
_exptl_crystal_colour_primary red
_exptl_crystal_density_diffrn 1.384
_exptl_crystal_description block
_exptl_crystal_F_000 2892
_exptl_crystal_recrystallization_method 'grown from saturated THF solution at -40C'
_exptl_crystal_size_max 0.1
_exptl_crystal_size_mid 0.1
_exptl_crystal_size_min 0.05
_refine_diff_density_max 1.586
_refine_diff_density_min -1.590
_refine_diff_density_rms 0.164
_refine_ls_extinction_method none
_refine_ls_goodness_of_fit_ref 1.058
_refine_ls_hydrogen_treatment constr
_refine_ls_matrix_type full
_refine_ls_number_parameters 773
_refine_ls_number_reflns 12473
_refine_ls_number_restraints 0
_refine_ls_restrained_S_all 1.058
_refine_ls_R_factor_all 0.0778
_refine_ls_R_factor_gt 0.0612
_refine_ls_shift/su_max 0.001
_refine_ls_shift/su_mean 0.000
_refine_ls_structure_factor_coef Fsqd
_refine_ls_weighting_details 'w=1/[\s^2^(Fo^2^)+(0.1098P)^2^+15.7200P] where P=(Fo^2^+2Fc^2^)/3'
_refine_ls_weighting_scheme calc
_refine_ls_wR_factor_gt 0.1749
_refine_ls_wR_factor_ref 0.1873
_reflns_Friedel_coverage 0.000
_reflns_number_gt 9740
_reflns_number_total 12473
_reflns_threshold_expression 'I > 2\s(I)'
_cod_data_source_file c7dt01102d2.cif
_cod_data_source_block jfig947_new_a
_cod_depositor_comments
;
The following automatic conversions were performed:

'_diffrn_radiation_probe' value 'X-ray' changed to 'x-ray' according
to
/home/data/users/saulius/crontab/automatic-downloads/rss-feeds/RSC/lib/dictionaries/cif_core.dic
dictionary named 'cif_core.dic' version 2.4.2 from 2011-04-26.

Automatic conversion script
Id: cif_fix_values 4973 2017-02-22 13:04:09Z antanas 
;
_cod_database_code 7042716
_shelx_space_group_comment
;
The symmetry employed for this shelxl refinement is uniquely defined
by the following loop, which should always be used as a source of
symmetry information in preference to the above space-group names.
They are only intended as comments.
;
_olex2_refinement_description
;
1. Fixed Uiso
 At 1.2 times of:
  All C(H) groups, All C(H,H) groups
 At 1.5 times of:
  All C(H,H,H) groups
2.a Ternary CH refined with riding coordinates:
 C60(H60), C30(H30), C63(H63), C33(H33), C51(H51), C18(H18), C21(H21), C48(H48)
2.b Secondary CH2 refined with riding coordinates:
 C1S(H1SA,H1SB), C4S(H4SA,H4SB), C3S(H3SA,H3SB), C6S(H6SA,H6SB), C5S(H5SA,
 H5SB), C7S(H7SA,H7SB), C2S(H2SA,H2SB)
2.c Aromatic/amide H refined with riding coordinates:
 C56(H56), C10(H10), C39(H39), C28(H28), C46(H46), C58(H58), C38(H38),
 C27(H27), C44(H44), C9(H9), C26(H26), C8(H8), C45(H45), C40(H40), C57(H57),
 C14(H14), C16(H16), C15(H15), C8S(H8S)
2.d Idealised Me refined as rotating group:
 C61(H61A,H61B,H61C), C31(H31A,H31B,H31C), C62(H62A,H62B,H62C), C53(H53A,H53B,
 H53C), C65(H65A,H65B,H65C), C32(H32A,H32B,H32C), C23(H23A,H23B,H23C), C52(H52A,
 H52B,H52C), C35(H35A,H35B,H35C), C64(H64A,H64B,H64C), C34(H34A,H34B,H34C),
 C20(H20A,H20B,H20C), C22(H22A,H22B,H22C), C19(H19A,H19B,H19C), C50(H50A,H50B,
 H50C), C49(H49A,H49B,H49C)
;
_shelx_shelxl_version_number 2014/7
_olex2_submission_original_sample_id JFig947
_olex2_submission_special_instructions 'No special instructions were received'

loop_
_space_group_symop_operation_xyz
'x, y, z'
'-x, y+1/2, -z+1/2'
'-x, -y, -z'
'x, -y-1/2, z-1/2'

loop_
_atom_site_label
_atom_site_type_symbol
_atom_site_fract_x
_atom_site_fract_y
_atom_site_fract_z
_atom_site_U_iso_or_equiv
_atom_site_adp_type
_atom_site_occupancy
_atom_site_site_symmetry_order
_atom_site_calc_flag
_atom_site_refinement_flags_posn
Bi1 Bi 0.22912(2) 0.73579(2) 0.41692(2) 0.04102(13) Uani 1 1 d .
Mn1 Mn 0.27737(5) 0.66572(6) 0.33331(4) 0.0260(2) Uani 1 1 d .
Cl1 Cl 0.28339(14) 0.87565(13) 0.41373(9) 0.0522(5) Uani 1 1 d .
Cl2 Cl 0.33571(13) 0.69424(13) 0.50249(8) 0.0506(5) Uani 1 1 d .
N2 N 0.1356(3) 0.5512(3) 0.3288(2) 0.0232(11) Uani 1 1 d .
O1S O 0.1147(3) 0.8672(3) 0.5700(2) 0.0431(12) Uani 1 1 d .
O2 O 0.3195(3) 0.5762(4) 0.2413(2) 0.0466(13) Uani 1 1 d .
O1 O 0.3891(3) 0.5607(3) 0.4182(2) 0.0416(12) Uani 1 1 d .
N1 N 0.4097(3) 0.7933(3) 0.3410(2) 0.0242(11) Uani 1 1 d .
O3 O 0.1731(4) 0.7741(4) 0.2580(3) 0.0541(16) Uani 1 1 d .
C42 C 0.3904(4) 0.9079(4) 0.2525(3) 0.0258(13) Uani 1 1 d .
C54 C 0.5508(4) 0.7752(4) 0.4303(3) 0.0249(13) Uani 1 1 d .
C6 C 0.0755(3) 0.4942(4) 0.3295(3) 0.0232(13) Uani 1 1 d .
C7 C 0.0334(4) 0.5016(4) 0.3711(3) 0.0242(13) Uani 1 1 d .
C5 C 0.1891(4) 0.5946(4) 0.3305(2) 0.0242(13) Uani 1 1 d .
C43 C 0.3228(4) 0.9554(4) 0.2559(3) 0.0279(14) Uani 1 1 d .
C11 C 0.0604(4) 0.4318(4) 0.2910(3) 0.0239(13) Uani 1 1 d .
C41 C 0.4641(4) 0.9059(4) 0.3012(3) 0.0257(13) Uani 1 1 d .
C24 C 0.0525(4) 0.5716(4) 0.4122(3) 0.0252(13) Uani 1 1 d .
C29 C 0.0112(4) 0.6445(4) 0.3986(3) 0.0268(13) Uani 1 1 d .
C12 C 0.1052(4) 0.4249(4) 0.2477(3) 0.0262(13) Uani 1 1 d .
C59 C 0.5436(4) 0.7935(4) 0.4838(3) 0.0293(14) Uani 1 1 d .
C37 C 0.5439(4) 0.8412(4) 0.3878(3) 0.0250(13) Uani 1 1 d .
C55 C 0.5658(4) 0.6954(4) 0.4156(3) 0.0291(14) Uani 1 1 d .
C1 C 0.3611(4) 0.7449(4) 0.3394(3) 0.0276(14) Uani 1 1 d .
C56 C 0.5708(4) 0.6345(4) 0.4557(3) 0.0320(15) Uani 1 1 d .
H56 H 0.5790 0.5812 0.4466 0.038 Uiso 1 1 calc R
C60 C 0.5295(4) 0.8796(4) 0.5021(3) 0.0337(15) Uani 1 1 d .
H60 H 0.5072 0.9118 0.4684 0.040 Uiso 1 1 calc R
C36 C 0.4731(4) 0.8480(4) 0.3440(3) 0.0245(13) Uani 1 1 d .
C10 C -0.0001(4) 0.3764(4) 0.2943(3) 0.0305(14) Uani 1 1 d .
H10 H -0.0133 0.3349 0.2682 0.037 Uiso 1 1 calc R
C25 C 0.1093(4) 0.5594(4) 0.4639(2) 0.0235(13) Uani 1 1 d .
C39 C 0.6004(4) 0.9507(4) 0.3469(3) 0.0327(15) Uani 1 1 d .
H39 H 0.6431 0.9862 0.3483 0.039 Uiso 1 1 calc R
C47 C 0.3906(4) 0.8645(4) 0.2048(3) 0.0313(14) Uani 1 1 d .
O2S O 0.7894(4) 0.8316(4) 0.4773(3) 0.0703(19) Uani 1 1 d .
C28 C 0.0253(4) 0.7055(4) 0.4387(3) 0.0325(15) Uani 1 1 d .
H28 H -0.0024 0.7542 0.4306 0.039 Uiso 1 1 calc R
C30 C -0.0477(4) 0.6586(4) 0.3416(3) 0.0301(14) Uani 1 1 d .
H30 H -0.0478 0.6100 0.3190 0.036 Uiso 1 1 calc R
C46 C 0.3218(4) 0.8686(5) 0.1589(3) 0.0371(16) Uani 1 1 d .
H46 H 0.3215 0.8404 0.1265 0.045 Uiso 1 1 calc R
C58 C 0.5503(4) 0.7296(4) 0.5224(3) 0.0336(15) Uani 1 1 d .
H58 H 0.5456 0.7403 0.5582 0.040 Uiso 1 1 calc R
C38 C 0.6078(4) 0.8929(4) 0.3880(3) 0.0270(13) Uani 1 1 d .
H38 H 0.6559 0.8887 0.4161 0.032 Uiso 1 1 calc R
C13 C 0.0736(4) 0.4600(4) 0.1943(3) 0.0322(15) Uani 1 1 d .
C63 C 0.5800(4) 0.6763(4) 0.3591(3) 0.0303(14) Uani 1 1 d .
H63 H 0.5509 0.7167 0.3324 0.036 Uiso 1 1 calc R
C27 C 0.0799(4) 0.6947(4) 0.4901(3) 0.0326(15) Uani 1 1 d .
H27 H 0.0886 0.7359 0.5165 0.039 Uiso 1 1 calc R
C33 C 0.1537(4) 0.4798(4) 0.4785(3) 0.0288(14) Uani 1 1 d .
H33 H 0.1405 0.4461 0.4449 0.035 Uiso 1 1 calc R
C44 C 0.2558(4) 0.9567(4) 0.2092(3) 0.0348(16) Uani 1 1 d .
H44 H 0.2105 0.9873 0.2103 0.042 Uiso 1 1 calc R
C17 C 0.1793(4) 0.3823(4) 0.2599(3) 0.0279(14) Uani 1 1 d .
C9 C -0.0405(4) 0.3818(4) 0.3353(3) 0.0335(15) Uani 1 1 d .
H9 H -0.0794 0.3434 0.3373 0.040 Uiso 1 1 calc R
C4 C 0.3038(4) 0.6109(4) 0.2762(3) 0.0322(15) Uani 1 1 d .
C26 C 0.1216(4) 0.6225(4) 0.5025(3) 0.0296(14) Uani 1 1 d .
H26 H 0.1586 0.6159 0.5372 0.036 Uiso 1 1 calc R
C8 C -0.0232(4) 0.4449(4) 0.3739(3) 0.0284(14) Uani 1 1 d .
H8 H -0.0503 0.4483 0.4017 0.034 Uiso 1 1 calc R
C45 C 0.2553(4) 0.9131(5) 0.1610(3) 0.0400(17) Uani 1 1 d .
H45 H 0.2100 0.9143 0.1304 0.048 Uiso 1 1 calc R
C40 C 0.5302(4) 0.9566(4) 0.3034(3) 0.0288(14) Uani 1 1 d .
H40 H 0.5273 0.9948 0.2754 0.035 Uiso 1 1 calc R
C57 C 0.5637(4) 0.6522(4) 0.5079(3) 0.0356(16) Uani 1 1 d .
H57 H 0.5681 0.6109 0.5339 0.043 Uiso 1 1 calc R
C51 C 0.3234(4) 1.0052(4) 0.3063(3) 0.0328(15) Uani 1 1 d .
H51 H 0.3544 0.9758 0.3394 0.039 Uiso 1 1 calc R
C14 C 0.1179(4) 0.4513(5) 0.1544(3) 0.0368(16) Uani 1 1 d .
H14 H 0.0985 0.4751 0.1195 0.044 Uiso 1 1 calc R
C61 C 0.4704(5) 0.8840(5) 0.5380(3) 0.0433(18) Uani 1 1 d .
H61A H 0.4206 0.8577 0.5191 0.065 Uiso 1 1 calc GR
H61B H 0.4597 0.9397 0.5445 0.065 Uiso 1 1 calc GR
H61C H 0.4935 0.8576 0.5730 0.065 Uiso 1 1 calc GR
C2 C 0.3465(4) 0.6024(4) 0.3876(3) 0.0335(15) Uani 1 1 d .
C16 C 0.2198(4) 0.3745(4) 0.2192(3) 0.0342(15) Uani 1 1 d .
H16 H 0.2686 0.3462 0.2270 0.041 Uiso 1 1 calc R
C31 C -0.0200(5) 0.7308(5) 0.3115(3) 0.0403(17) Uani 1 1 d .
H31A H -0.0224 0.7797 0.3318 0.061 Uiso 1 1 calc GR
H31B H -0.0552 0.7356 0.2744 0.061 Uiso 1 1 calc GR
H31C H 0.0347 0.7220 0.3095 0.061 Uiso 1 1 calc GR
C62 C 0.6111(5) 0.9176(5) 0.5337(3) 0.0425(18) Uani 1 1 d .
H62A H 0.6352 0.8858 0.5662 0.064 Uiso 1 1 calc GR
H62B H 0.6021 0.9717 0.5449 0.064 Uiso 1 1 calc GR
H62C H 0.6469 0.9191 0.5098 0.064 Uiso 1 1 calc GR
C53 C 0.3659(5) 1.0867(4) 0.3038(3) 0.0392(17) Uani 1 1 d .
H53A H 0.4184 1.0772 0.2979 0.059 Uiso 1 1 calc GR
H53B H 0.3719 1.1152 0.3383 0.059 Uiso 1 1 calc GR
H53C H 0.3338 1.1185 0.2736 0.059 Uiso 1 1 calc GR
C3 C 0.2083(5) 0.7374(5) 0.2846(4) 0.045(2) Uani 1 1 d .
C18 C 0.2146(4) 0.3438(5) 0.3168(3) 0.0374(16) Uani 1 1 d .
H18 H 0.1705 0.3420 0.3353 0.045 Uiso 1 1 calc R
C1S C 0.1240(6) 0.9126(5) 0.5245(4) 0.052(2) Uani 1 1 d .
H1SA H 0.0874 0.9586 0.5180 0.063 Uiso 1 1 calc R
H1SB H 0.1122 0.8797 0.4910 0.063 Uiso 1 1 calc R
C21 C -0.0049(4) 0.5086(5) 0.1809(3) 0.0433(19) Uani 1 1 d .
H21 H -0.0339 0.4948 0.2089 0.052 Uiso 1 1 calc R
C65 C 0.5485(5) 0.5929(5) 0.3372(3) 0.0442(18) Uani 1 1 d .
H65A H 0.5815 0.5519 0.3597 0.066 Uiso 1 1 calc GR
H65B H 0.5510 0.5873 0.2993 0.066 Uiso 1 1 calc GR
H65C H 0.4934 0.5870 0.3390 0.066 Uiso 1 1 calc GR
C15 C 0.1887(4) 0.4088(5) 0.1658(3) 0.0363(16) Uani 1 1 d .
H15 H 0.2164 0.4024 0.1385 0.044 Uiso 1 1 calc R
C32 C -0.1355(4) 0.6727(5) 0.3461(3) 0.0438(19) Uani 1 1 d .
H32A H -0.1533 0.6261 0.3627 0.066 Uiso 1 1 calc GR
H32B H -0.1708 0.6813 0.3095 0.066 Uiso 1 1 calc GR
H32C H -0.1366 0.7194 0.3689 0.066 Uiso 1 1 calc GR
C23 C -0.0606(5) 0.4868(6) 0.1231(3) 0.054(2) Uani 1 1 d .
H23A H -0.0350 0.5025 0.0946 0.081 Uiso 1 1 calc GR
H23B H -0.1113 0.5149 0.1175 0.081 Uiso 1 1 calc GR
H23C H -0.0703 0.4295 0.1211 0.081 Uiso 1 1 calc GR
C48 C 0.4624(4) 0.8128(5) 0.2007(3) 0.0416(18) Uani 1 1 d .
H48 H 0.5033 0.8154 0.2368 0.050 Uiso 1 1 calc R
C52 C 0.2386(5) 1.0222(5) 0.3135(3) 0.0421(18) Uani 1 1 d .
H52A H 0.2107 1.0594 0.2853 0.063 Uiso 1 1 calc GR
H52B H 0.2434 1.0453 0.3497 0.063 Uiso 1 1 calc GR
H52C H 0.2086 0.9725 0.3102 0.063 Uiso 1 1 calc GR
C35 C 0.1251(5) 0.4352(5) 0.5233(3) 0.0438(18) Uani 1 1 d .
H35A H 0.1416 0.4646 0.5578 0.066 Uiso 1 1 calc GR
H35B H 0.1487 0.3821 0.5283 0.066 Uiso 1 1 calc GR
H35C H 0.0670 0.4308 0.5121 0.066 Uiso 1 1 calc GR
C4S C 0.1944(6) 0.8500(6) 0.6060(4) 0.063(3) Uani 1 1 d .
H4SA H 0.1993 0.7930 0.6155 0.076 Uiso 1 1 calc R
H4SB H 0.2037 0.8811 0.6403 0.076 Uiso 1 1 calc R
C3S C 0.2539(6) 0.8727(6) 0.5751(5) 0.068(3) Uani 1 1 d .
H3SA H 0.2642 0.8281 0.5525 0.082 Uiso 1 1 calc R
H3SB H 0.3048 0.8900 0.6003 0.082 Uiso 1 1 calc R
C64 C 0.6713(4) 0.6834(6) 0.3622(3) 0.0452(19) Uani 1 1 d .
H64A H 0.6917 0.7341 0.3791 0.068 Uiso 1 1 calc GR
H64B H 0.6786 0.6807 0.3253 0.068 Uiso 1 1 calc GR
H64C H 0.7003 0.6398 0.3843 0.068 Uiso 1 1 calc GR
C34 C 0.2459(5) 0.4914(5) 0.4962(4) 0.055(2) Uani 1 1 d .
H34A H 0.2622 0.5223 0.4683 0.082 Uiso 1 1 calc GR
H34B H 0.2720 0.4395 0.5001 0.082 Uiso 1 1 calc GR
H34C H 0.2612 0.5196 0.5312 0.082 Uiso 1 1 calc GR
C6S C 0.8443(6) 0.7623(6) 0.5618(4) 0.058(2) Uani 1 1 d .
H6SA H 0.8521 0.7072 0.5755 0.069 Uiso 1 1 calc R
H6SB H 0.8399 0.7979 0.5919 0.069 Uiso 1 1 calc R
C20 C 0.2430(6) 0.2589(5) 0.3149(4) 0.051(2) Uani 1 1 d .
H20A H 0.2008 0.2274 0.2907 0.077 Uiso 1 1 calc GR
H20B H 0.2563 0.2363 0.3518 0.077 Uiso 1 1 calc GR
H20C H 0.2903 0.2584 0.3008 0.077 Uiso 1 1 calc GR
C5S C 0.7721(5) 0.7690(6) 0.5131(5) 0.058(2) Uani 1 1 d .
H5SA H 0.7620 0.7180 0.4932 0.070 Uiso 1 1 calc R
H5SB H 0.7245 0.7831 0.5254 0.070 Uiso 1 1 calc R
C22 C 0.0120(6) 0.5987(6) 0.1851(4) 0.062(3) Uani 1 1 d .
H22A H 0.0490 0.6106 0.2206 0.092 Uiso 1 1 calc GR
H22B H -0.0378 0.6275 0.1815 0.092 Uiso 1 1 calc GR
H22C H 0.0357 0.6149 0.1558 0.092 Uiso 1 1 calc GR
C7S C 0.9120(5) 0.7887(6) 0.5367(4) 0.055(2) Uani 1 1 d .
H7SA H 0.9561 0.8136 0.5645 0.066 Uiso 1 1 calc R
H7SB H 0.9330 0.7433 0.5201 0.066 Uiso 1 1 calc R
C2S C 0.2123(6) 0.9414(6) 0.5393(4) 0.060(2) Uani 1 1 d .
H2SA H 0.2318 0.9477 0.5063 0.072 Uiso 1 1 calc R
H2SB H 0.2192 0.9919 0.5599 0.072 Uiso 1 1 calc R
C8S C 0.8712(6) 0.8481(7) 0.4935(4) 0.068(3) Uani 1 1 d .
H8S H 0.8969 0.8897 0.4796 0.082 Uiso 1 1 calc R
C19 C 0.2805(7) 0.3934(6) 0.3532(4) 0.078(4) Uani 1 1 d .
H19A H 0.3218 0.4033 0.3343 0.117 Uiso 1 1 calc GR
H19B H 0.3035 0.3649 0.3874 0.117 Uiso 1 1 calc GR
H19C H 0.2586 0.4441 0.3613 0.117 Uiso 1 1 calc GR
C50 C 0.5006(6) 0.8477(8) 0.1557(5) 0.082(4) Uani 1 1 d .
H50A H 0.4624 0.8434 0.1197 0.124 Uiso 1 1 calc GR
H50B H 0.5487 0.8177 0.1557 0.124 Uiso 1 1 calc GR
H50C H 0.5143 0.9035 0.1638 0.124 Uiso 1 1 calc GR
C49 C 0.4397(7) 0.7259(6) 0.1888(7) 0.093(4) Uani 1 1 d .
H49A H 0.4226 0.7033 0.2195 0.140 Uiso 1 1 calc GR
H49B H 0.4858 0.6964 0.1840 0.140 Uiso 1 1 calc GR
H49C H 0.3961 0.7222 0.1554 0.140 Uiso 1 1 calc GR

loop_
_atom_site_aniso_label
_atom_site_aniso_U_11
_atom_site_aniso_U_22
_atom_site_aniso_U_33
_atom_site_aniso_U_23
_atom_site_aniso_U_13
_atom_site_aniso_U_12
Bi1 0.03812(18) 0.0441(2) 0.0421(2) -0.00207(13) 0.01272(13) -0.00281(12)
Mn1 0.0249(5) 0.0270(5) 0.0261(5) 0.0001(4) 0.0067(4) -0.0056(4)
Cl1 0.0676(13) 0.0418(11) 0.0503(12) 0.0003(9) 0.0208(10) 0.0003(9)
Cl2 0.0588(12) 0.0492(12) 0.0412(10) -0.0004(9) 0.0086(9) -0.0039(9)
N2 0.025(3) 0.024(3) 0.019(2) 0.000(2) 0.005(2) 0.001(2)
O1S 0.048(3) 0.044(3) 0.036(3) -0.005(2) 0.008(2) -0.003(2)
O2 0.045(3) 0.055(3) 0.043(3) -0.010(3) 0.017(3) -0.009(3)
O1 0.035(3) 0.048(3) 0.040(3) 0.005(3) 0.005(2) -0.004(2)
N1 0.022(2) 0.025(3) 0.026(3) -0.001(2) 0.007(2) -0.001(2)
O3 0.036(3) 0.076(5) 0.045(3) 0.016(3) 0.002(3) -0.015(3)
C42 0.024(3) 0.025(3) 0.026(3) 0.005(3) 0.004(2) 0.000(2)
C54 0.020(3) 0.024(3) 0.029(3) 0.002(3) 0.004(2) 0.000(2)
C6 0.022(3) 0.022(3) 0.025(3) 0.004(2) 0.004(2) -0.001(2)
C7 0.028(3) 0.022(3) 0.022(3) 0.003(2) 0.006(2) 0.003(2)
C5 0.031(3) 0.022(3) 0.020(3) 0.003(2) 0.007(2) 0.006(3)
C43 0.028(3) 0.030(3) 0.026(3) 0.001(3) 0.006(3) -0.001(3)
C11 0.024(3) 0.023(3) 0.023(3) 0.003(3) 0.004(2) 0.002(2)
C41 0.028(3) 0.025(3) 0.023(3) -0.001(3) 0.005(3) -0.001(2)
C24 0.027(3) 0.025(3) 0.026(3) -0.003(3) 0.011(3) -0.006(2)
C29 0.026(3) 0.025(3) 0.029(3) 0.002(3) 0.008(3) -0.003(2)
C12 0.028(3) 0.022(3) 0.029(3) -0.004(3) 0.009(3) -0.007(2)
C59 0.026(3) 0.030(3) 0.030(3) 0.003(3) 0.005(3) 0.000(3)
C37 0.024(3) 0.026(3) 0.025(3) -0.001(3) 0.009(2) 0.000(2)
C55 0.019(3) 0.032(4) 0.034(4) 0.002(3) 0.003(3) 0.001(3)
C1 0.030(3) 0.030(4) 0.023(3) 0.001(3) 0.008(3) 0.003(3)
C56 0.027(3) 0.027(3) 0.038(4) 0.006(3) 0.001(3) 0.002(3)
C60 0.039(4) 0.031(4) 0.034(4) 0.005(3) 0.014(3) 0.000(3)
C36 0.028(3) 0.018(3) 0.030(3) 0.000(3) 0.013(3) -0.001(2)
C10 0.033(3) 0.026(3) 0.034(4) -0.009(3) 0.011(3) -0.007(3)
C25 0.025(3) 0.028(3) 0.019(3) 0.001(3) 0.009(2) -0.003(2)
C39 0.030(3) 0.034(4) 0.035(4) -0.004(3) 0.008(3) -0.008(3)
C47 0.032(3) 0.033(4) 0.027(3) 0.001(3) 0.006(3) 0.001(3)
O2S 0.058(4) 0.077(5) 0.066(4) 0.019(4) -0.002(3) -0.004(3)
C28 0.032(3) 0.028(3) 0.039(4) -0.004(3) 0.013(3) 0.002(3)
C30 0.030(3) 0.028(3) 0.031(3) 0.001(3) 0.006(3) 0.002(3)
C46 0.040(4) 0.046(4) 0.024(3) -0.008(3) 0.006(3) -0.004(3)
C58 0.032(3) 0.039(4) 0.029(4) 0.006(3) 0.008(3) -0.002(3)
C38 0.029(3) 0.029(3) 0.022(3) 0.001(3) 0.005(2) -0.006(3)
C13 0.031(3) 0.034(4) 0.032(4) 0.006(3) 0.010(3) 0.001(3)
C63 0.030(3) 0.027(3) 0.034(4) 0.001(3) 0.009(3) 0.001(3)
C27 0.041(4) 0.030(4) 0.031(4) -0.008(3) 0.017(3) -0.007(3)
C33 0.031(3) 0.028(3) 0.026(3) 0.002(3) 0.004(3) 0.002(3)
C44 0.030(3) 0.040(4) 0.034(4) 0.005(3) 0.005(3) 0.008(3)
C17 0.033(3) 0.020(3) 0.030(3) -0.006(3) 0.007(3) -0.001(2)
C9 0.032(3) 0.033(4) 0.038(4) -0.003(3) 0.014(3) -0.013(3)
C4 0.032(3) 0.032(4) 0.033(4) 0.004(3) 0.010(3) -0.007(3)
C26 0.034(3) 0.036(4) 0.020(3) 0.001(3) 0.010(3) -0.004(3)
C8 0.032(3) 0.029(3) 0.027(3) 0.001(3) 0.012(3) -0.001(3)
C45 0.035(4) 0.053(5) 0.028(4) -0.001(3) 0.000(3) 0.005(3)
C40 0.029(3) 0.028(3) 0.029(3) 0.004(3) 0.009(3) -0.003(3)
C57 0.029(3) 0.037(4) 0.036(4) 0.010(3) 0.000(3) -0.005(3)
C51 0.035(4) 0.036(4) 0.030(3) 0.002(3) 0.012(3) 0.002(3)
C14 0.046(4) 0.041(4) 0.028(3) 0.005(3) 0.017(3) 0.004(3)
C61 0.050(4) 0.038(4) 0.045(4) -0.001(3) 0.017(4) 0.003(3)
C2 0.022(3) 0.038(4) 0.041(4) 0.002(3) 0.011(3) -0.007(3)
C16 0.031(3) 0.030(4) 0.042(4) -0.002(3) 0.012(3) 0.003(3)
C31 0.040(4) 0.043(4) 0.039(4) 0.015(3) 0.012(3) -0.001(3)
C62 0.054(5) 0.036(4) 0.037(4) -0.006(3) 0.011(3) -0.009(3)
C53 0.054(4) 0.029(4) 0.036(4) -0.004(3) 0.016(3) 0.001(3)
C3 0.037(4) 0.040(5) 0.065(6) -0.009(4) 0.025(4) -0.017(4)
C18 0.039(4) 0.045(4) 0.026(3) 0.000(3) 0.004(3) 0.011(3)
C1S 0.072(6) 0.039(5) 0.046(5) -0.012(4) 0.014(4) -0.003(4)
C21 0.036(4) 0.067(6) 0.028(4) 0.007(4) 0.011(3) 0.012(4)
C65 0.043(4) 0.041(4) 0.053(5) -0.016(4) 0.020(4) -0.007(3)
C15 0.038(4) 0.043(4) 0.036(4) -0.005(3) 0.023(3) -0.007(3)
C32 0.036(4) 0.055(5) 0.039(4) 0.017(4) 0.006(3) 0.000(3)
C23 0.038(4) 0.084(7) 0.037(4) 0.000(4) 0.006(3) 0.009(4)
C48 0.036(4) 0.051(5) 0.036(4) -0.007(3) 0.005(3) 0.011(3)
C52 0.041(4) 0.050(5) 0.038(4) -0.001(4) 0.017(3) 0.005(3)
C35 0.057(5) 0.030(4) 0.053(5) 0.010(4) 0.032(4) 0.006(3)
C4S 0.074(6) 0.054(6) 0.052(5) -0.011(4) -0.002(5) 0.002(5)
C3S 0.054(5) 0.056(6) 0.090(8) -0.025(5) 0.009(5) 0.001(4)
C64 0.032(4) 0.067(6) 0.041(4) -0.005(4) 0.017(3) -0.004(3)
C34 0.037(4) 0.046(5) 0.081(6) 0.017(5) 0.017(4) 0.009(4)
C6S 0.054(5) 0.079(7) 0.043(5) 0.004(4) 0.017(4) 0.004(4)
C20 0.075(6) 0.036(4) 0.041(5) 0.001(3) 0.010(4) 0.003(4)
C5S 0.043(5) 0.050(5) 0.082(7) -0.003(5) 0.015(5) -0.004(4)
C22 0.075(6) 0.065(6) 0.038(5) -0.002(4) 0.002(4) 0.038(5)
C7S 0.037(4) 0.071(6) 0.057(5) -0.015(5) 0.012(4) -0.009(4)
C2S 0.064(6) 0.052(5) 0.072(6) -0.012(5) 0.033(5) -0.007(4)
C8S 0.066(6) 0.070(7) 0.069(6) 0.027(5) 0.019(5) -0.005(5)
C19 0.086(7) 0.040(5) 0.073(7) -0.010(5) -0.041(6) 0.013(5)
C50 0.063(6) 0.116(10) 0.081(7) 0.004(7) 0.040(6) 0.032(6)
C49 0.066(7) 0.054(7) 0.159(13) -0.027(7) 0.027(8) 0.019(5)

loop_
_atom_type_symbol
_atom_type_description
_atom_type_scat_dispersion_real
_atom_type_scat_dispersion_imag
_atom_type_scat_source
C C 0.0033 0.0016 'International Tables Vol C Tables 4.2.6.8 and 6.1.1.4'
H H 0.0000 0.0000 'International Tables Vol C Tables 4.2.6.8 and 6.1.1.4'
Bi Bi -4.1077 10.2566 'International Tables Vol C Tables 4.2.6.8 and 6.1.1.4'
Cl Cl 0.1484 0.1585 'International Tables Vol C Tables 4.2.6.8 and 6.1.1.4'
Mn Mn 0.3368 0.7283 'International Tables Vol C Tables 4.2.6.8 and 6.1.1.4'
N N 0.0061 0.0033 'International Tables Vol C Tables 4.2.6.8 and 6.1.1.4'
O O 0.0106 0.0060 'International Tables Vol C Tables 4.2.6.8 and 6.1.1.4'

loop_
_geom_angle_atom_site_label_1
_geom_angle_atom_site_label_2
_geom_angle_atom_site_label_3
_geom_angle
Cl1 Bi1 Mn1 100.46(5)
Cl1 Bi1 Cl2 95.06(7)
Cl2 Bi1 Mn1 103.56(6)
C5 Mn1 Bi1 83.81(18)
C5 Mn1 C1 174.5(3)
C1 Mn1 Bi1 91.1(2)
C4 Mn1 Bi1 175.0(2)
C4 Mn1 C5 91.2(3)
C4 Mn1 C1 93.9(3)
C4 Mn1 C2 92.5(3)
C4 Mn1 C3 93.1(3)
C2 Mn1 Bi1 87.0(2)
C2 Mn1 C5 91.4(3)
C2 Mn1 C1 90.5(3)
C2 Mn1 C3 174.0(4)
C3 Mn1 Bi1 87.5(3)
C3 Mn1 C5 90.5(3)
C3 Mn1 C1 87.1(3)
C5 N2 C6 175.3(6)
C1S O1S C4S 108.3(7)
C1 N1 C36 176.0(6)
C43 C42 C41 119.1(6)
C47 C42 C43 121.7(6)
C47 C42 C41 119.2(6)
C59 C54 C37 120.0(6)
C59 C54 C55 121.0(6)
C55 C54 C37 118.9(6)
N2 C6 C7 118.0(5)
C11 C6 N2 119.8(6)
C11 C6 C7 122.2(6)
C6 C7 C24 119.8(5)
C8 C7 C6 119.0(6)
C8 C7 C24 121.3(6)
N2 C5 Mn1 179.7(7)
C42 C43 C51 122.0(6)
C44 C43 C42 117.4(6)
C44 C43 C51 120.6(6)
C6 C11 C12 121.5(6)
C6 C11 C10 116.9(6)
C10 C11 C12 121.6(6)
C36 C41 C42 121.6(6)
C40 C41 C42 121.1(6)
C40 C41 C36 116.9(6)
C29 C24 C7 119.4(5)
C29 C24 C25 122.0(6)
C25 C24 C7 118.6(5)
C24 C29 C30 121.8(6)
C28 C29 C24 118.2(6)
C28 C29 C30 120.0(6)
C13 C12 C11 120.5(6)
C17 C12 C11 119.3(6)
C17 C12 C13 120.2(6)
C54 C59 C60 122.8(6)
C54 C59 C58 118.1(6)
C58 C59 C60 119.1(6)
C36 C37 C54 119.8(5)
C38 C37 C54 122.1(5)
C38 C37 C36 118.0(6)
C54 C55 C63 121.2(6)
C56 C55 C54 117.9(6)
C56 C55 C63 120.8(6)
N1 C1 Mn1 177.3(6)
C55 C56 H56 119.5
C57 C56 C55 121.1(7)
C57 C56 H56 119.5
C59 C60 H60 108.0
C59 C60 C62 109.7(6)
C61 C60 C59 113.6(6)
C61 C60 H60 108.0
C61 C60 C62 109.5(6)
C62 C60 H60 108.0
N1 C36 C41 118.2(5)
N1 C36 C37 119.0(5)
C37 C36 C41 122.7(6)
C11 C10 H10 119.2
C9 C10 C11 121.6(6)
C9 C10 H10 119.2
C24 C25 C33 121.7(6)
C26 C25 C24 117.6(6)
C26 C25 C33 120.6(5)
C38 C39 H39 119.5
C38 C39 C40 121.1(6)
C40 C39 H39 119.5
C42 C47 C46 118.5(6)
C42 C47 C48 122.2(6)
C46 C47 C48 119.3(6)
C8S O2S C5S 108.6(7)
C29 C28 H28 119.5
C27 C28 C29 121.0(6)
C27 C28 H28 119.5
C29 C30 H30 108.0
C29 C30 C31 110.9(6)
C29 C30 C32 111.8(6)
C31 C30 H30 108.0
C31 C30 C32 110.1(6)
C32 C30 H30 108.0
C47 C46 H46 119.3
C45 C46 C47 121.4(7)
C45 C46 H46 119.3
C59 C58 H58 119.6
C57 C58 C59 120.7(7)
C57 C58 H58 119.6
C37 C38 H38 119.8
C39 C38 C37 120.5(6)
C39 C38 H38 119.8
C12 C13 C21 121.0(6)
C14 C13 C12 118.4(6)
C14 C13 C21 120.6(6)
C55 C63 H63 107.9
C55 C63 C65 112.9(6)
C55 C63 C64 110.1(5)
C65 C63 H63 107.9
C65 C63 C64 110.0(6)
C64 C63 H63 107.9
C28 C27 H27 120.0
C28 C27 C26 120.0(6)
C26 C27 H27 120.0
C25 C33 H33 107.6
C25 C33 C35 111.1(6)
C25 C33 C34 111.8(6)
C35 C33 H33 107.6
C35 C33 C34 110.9(6)
C34 C33 H33 107.6
C43 C44 H44 119.3
C45 C44 C43 121.4(6)
C45 C44 H44 119.3
C12 C17 C18 121.4(6)
C16 C17 C12 119.1(6)
C16 C17 C18 119.5(6)
C10 C9 H9 120.0
C10 C9 C8 120.0(6)
C8 C9 H9 120.0
O2 C4 Mn1 179.0(6)
C25 C26 H26 119.4
C27 C26 C25 121.2(6)
C27 C26 H26 119.4
C7 C8 C9 120.3(6)
C7 C8 H8 119.8
C9 C8 H8 119.8
C46 C45 C44 119.7(6)
C46 C45 H45 120.2
C44 C45 H45 120.2
C41 C40 H40 119.6
C39 C40 C41 120.7(6)
C39 C40 H40 119.6
C56 C57 C58 121.1(7)
C56 C57 H57 119.5
C58 C57 H57 119.5
C43 C51 H51 108.1
C43 C51 C53 110.2(6)
C43 C51 C52 113.7(6)
C53 C51 H51 108.1
C52 C51 H51 108.1
C52 C51 C53 108.4(6)
C13 C14 H14 119.3
C15 C14 C13 121.4(7)
C15 C14 H14 119.3
C60 C61 H61A 109.5
C60 C61 H61B 109.5
C60 C61 H61C 109.5
H61A C61 H61B 109.5
H61A C61 H61C 109.5
H61B C61 H61C 109.5
O1 C2 Mn1 175.8(7)
C17 C16 H16 119.5
C17 C16 C15 121.1(6)
C15 C16 H16 119.5
C30 C31 H31A 109.5
C30 C31 H31B 109.5
C30 C31 H31C 109.5
H31A C31 H31B 109.5
H31A C31 H31C 109.5
H31B C31 H31C 109.5
C60 C62 H62A 109.5
C60 C62 H62B 109.5
C60 C62 H62C 109.5
H62A C62 H62B 109.5
H62A C62 H62C 109.5
H62B C62 H62C 109.5
C51 C53 H53A 109.5
C51 C53 H53B 109.5
C51 C53 H53C 109.5
H53A C53 H53B 109.5
H53A C53 H53C 109.5
H53B C53 H53C 109.5
O3 C3 Mn1 177.9(9)
C17 C18 H18 106.5
C20 C18 C17 114.6(6)
C20 C18 H18 106.5
C19 C18 C17 112.5(7)
C19 C18 H18 106.5
C19 C18 C20 109.7(7)
O1S C1S H1SA 110.4
O1S C1S H1SB 110.4
O1S C1S C2S 106.7(7)
H1SA C1S H1SB 108.6
C2S C1S H1SA 110.4
C2S C1S H1SB 110.4
C13 C21 H21 107.6
C13 C21 C23 111.8(7)
C23 C21 H21 107.6
C22 C21 C13 111.2(7)
C22 C21 H21 107.6
C22 C21 C23 110.7(7)
C63 C65 H65A 109.5
C63 C65 H65B 109.5
C63 C65 H65C 109.5
H65A C65 H65B 109.5
H65A C65 H65C 109.5
H65B C65 H65C 109.5
C14 C15 C16 119.7(6)
C14 C15 H15 120.1
C16 C15 H15 120.1
C30 C32 H32A 109.5
C30 C32 H32B 109.5
C30 C32 H32C 109.5
H32A C32 H32B 109.5
H32A C32 H32C 109.5
H32B C32 H32C 109.5
C21 C23 H23A 109.5
C21 C23 H23B 109.5
C21 C23 H23C 109.5
H23A C23 H23B 109.5
H23A C23 H23C 109.5
H23B C23 H23C 109.5
C47 C48 H48 107.9
C47 C48 C50 109.9(7)
C50 C48 H48 107.9
C49 C48 C47 112.4(7)
C49 C48 H48 107.9
C49 C48 C50 110.6(9)
C51 C52 H52A 109.5
C51 C52 H52B 109.5
C51 C52 H52C 109.5
H52A C52 H52B 109.5
H52A C52 H52C 109.5
H52B C52 H52C 109.5
C33 C35 H35A 109.5
C33 C35 H35B 109.5
C33 C35 H35C 109.5
H35A C35 H35B 109.5
H35A C35 H35C 109.5
H35B C35 H35C 109.5
O1S C4S H4SA 110.3
O1S C4S H4SB 110.3
O1S C4S C3S 107.2(8)
H4SA C4S H4SB 108.5
C3S C4S H4SA 110.3
C3S C4S H4SB 110.3
C4S C3S H3SA 111.3
C4S C3S H3SB 111.3
C4S C3S C2S 102.5(8)
H3SA C3S H3SB 109.2
C2S C3S H3SA 111.3
C2S C3S H3SB 111.3
C63 C64 H64A 109.5
C63 C64 H64B 109.5
C63 C64 H64C 109.5
H64A C64 H64B 109.5
H64A C64 H64C 109.5
H64B C64 H64C 109.5
C33 C34 H34A 109.5
C33 C34 H34B 109.5
C33 C34 H34C 109.5
H34A C34 H34B 109.5
H34A C34 H34C 109.5
H34B C34 H34C 109.5
H6SA C6S H6SB 109.3
C5S C6S H6SA 111.4
C5S C6S H6SB 111.4
C5S C6S C7S 101.7(8)
C7S C6S H6SA 111.4
C7S C6S H6SB 111.4
C18 C20 H20A 109.5
C18 C20 H20B 109.5
C18 C20 H20C 109.5
H20A C20 H20B 109.5
H20A C20 H20C 109.5
H20B C20 H20C 109.5
O2S C5S C6S 107.1(7)
O2S C5S H5SA 110.3
O2S C5S H5SB 110.3
C6S C5S H5SA 110.3
C6S C5S H5SB 110.3
H5SA C5S H5SB 108.5
C21 C22 H22A 109.5
C21 C22 H22B 109.5
C21 C22 H22C 109.5
H22A C22 H22B 109.5
H22A C22 H22C 109.5
H22B C22 H22C 109.5
C6S C7S H7SA 111.2
C6S C7S H7SB 111.2
H7SA C7S H7SB 109.1
C8S C7S C6S 103.0(8)
C8S C7S H7SA 111.2
C8S C7S H7SB 111.2
C1S C2S H2SA 111.6
C1S C2S H2SB 111.6
C3S C2S C1S 101.0(8)
C3S C2S H2SA 111.6
C3S C2S H2SB 111.6
H2SA C2S H2SB 109.4
O2S C8S C7S 109.1(8)
O2S C8S H8S 125.5
C7S C8S H8S 125.5
C18 C19 H19A 109.5
C18 C19 H19B 109.5
C18 C19 H19C 109.5
H19A C19 H19B 109.5
H19A C19 H19C 109.5
H19B C19 H19C 109.5
C48 C50 H50A 109.5
C48 C50 H50B 109.5
C48 C50 H50C 109.5
H50A C50 H50B 109.5
H50A C50 H50C 109.5
H50B C50 H50C 109.5
C48 C49 H49A 109.5
C48 C49 H49B 109.5
C48 C49 H49C 109.5
H49A C49 H49B 109.5
H49A C49 H49C 109.5
H49B C49 H49C 109.5

loop_
_geom_bond_atom_site_label_1
_geom_bond_atom_site_label_2
_geom_bond_distance
Bi1 Mn1 2.6909(10)
Bi1 Cl1 2.500(2)
Bi1 Cl2 2.501(2)
Mn1 C5 1.899(7)
Mn1 C1 1.915(7)
Mn1 C4 1.836(8)
Mn1 C2 1.862(7)
Mn1 C3 1.872(11)
N2 C6 1.398(8)
N2 C5 1.153(8)
O1S C1S 1.402(10)
O1S C4S 1.446(10)
O2 C4 1.130(9)
O1 C2 1.136(8)
N1 C1 1.146(8)
N1 C36 1.399(8)
O3 C3 0.977(10)
C42 C43 1.419(9)
C42 C41 1.498(8)
C42 C47 1.384(9)
C54 C59 1.400(10)
C54 C37 1.500(9)
C54 C55 1.410(9)
C6 C7 1.412(9)
C6 C11 1.384(9)
C7 C24 1.521(9)
C7 C8 1.361(9)
C43 C44 1.398(9)
C43 C51 1.496(9)
C11 C12 1.481(9)
C11 C10 1.399(9)
C41 C36 1.407(9)
C41 C40 1.396(9)
C24 C29 1.391(9)
C24 C25 1.403(8)
C29 C28 1.391(9)
C29 C30 1.522(9)
C12 C13 1.417(9)
C12 C17 1.411(9)
C59 C60 1.532(10)
C59 C58 1.411(10)
C37 C36 1.402(9)
C37 C38 1.385(9)
C55 C56 1.403(9)
C55 C63 1.519(10)
C56 H56 0.9300
C56 C57 1.364(10)
C60 H60 0.9800
C60 C61 1.515(10)
C60 C62 1.542(10)
C10 H10 0.9300
C10 C9 1.378(10)
C25 C33 1.515(9)
C25 C26 1.394(9)
C39 H39 0.9300
C39 C38 1.379(9)
C39 C40 1.388(9)
C47 C46 1.407(9)
C47 C48 1.520(10)
O2S C5S 1.445(12)
O2S C8S 1.376(12)
C28 H28 0.9300
C28 C27 1.380(10)
C30 H30 0.9800
C30 C31 1.549(10)
C30 C32 1.550(10)
C46 H46 0.9300
C46 C45 1.365(10)
C58 H58 0.9300
C58 C57 1.365(10)
C38 H38 0.9300
C13 C14 1.403(10)
C13 C21 1.524(10)
C63 H63 0.9800
C63 C65 1.527(10)
C63 C64 1.546(9)
C27 H27 0.9300
C27 C26 1.382(10)
C33 H33 0.9800
C33 C35 1.518(10)
C33 C34 1.531(10)
C44 H44 0.9300
C44 C45 1.396(10)
C17 C16 1.374(10)
C17 C18 1.521(9)
C9 H9 0.9300
C9 C8 1.393(9)
C26 H26 0.9300
C8 H8 0.9300
C45 H45 0.9300
C40 H40 0.9300
C57 H57 0.9300
C51 H51 0.9800
C51 C53 1.540(10)
C51 C52 1.532(10)
C14 H14 0.9300
C14 C15 1.363(10)
C61 H61A 0.9600
C61 H61B 0.9600
C61 H61C 0.9600
C16 H16 0.9300
C16 C15 1.411(10)
C31 H31A 0.9600
C31 H31B 0.9600
C31 H31C 0.9600
C62 H62A 0.9600
C62 H62B 0.9600
C62 H62C 0.9600
C53 H53A 0.9600
C53 H53B 0.9600
C53 H53C 0.9600
C18 H18 0.9800
C18 C20 1.490(11)
C18 C19 1.490(11)
C1S H1SA 0.9700
C1S H1SB 0.9700
C1S C2S 1.532(13)
C21 H21 0.9800
C21 C23 1.540(10)
C21 C22 1.516(13)
C65 H65A 0.9600
C65 H65B 0.9600
C65 H65C 0.9600
C15 H15 0.9300
C32 H32A 0.9600
C32 H32B 0.9600
C32 H32C 0.9600
C23 H23A 0.9600
C23 H23B 0.9600
C23 H23C 0.9600
C48 H48 0.9800
C48 C50 1.547(14)
C48 C49 1.497(14)
C52 H52A 0.9600
C52 H52B 0.9600
C52 H52C 0.9600
C35 H35A 0.9600
C35 H35B 0.9600
C35 H35C 0.9600
C4S H4SA 0.9700
C4S H4SB 0.9700
C4S C3S 1.476(15)
C3S H3SA 0.9700
C3S H3SB 0.9700
C3S C2S 1.500(14)
C64 H64A 0.9600
C64 H64B 0.9600
C64 H64C 0.9600
C34 H34A 0.9600
C34 H34B 0.9600
C34 H34C 0.9600
C6S H6SA 0.9700
C6S H6SB 0.9700
C6S C5S 1.485(13)
C6S C7S 1.517(13)
C20 H20A 0.9600
C20 H20B 0.9600
C20 H20C 0.9600
C5S H5SA 0.9700
C5S H5SB 0.9700
C22 H22A 0.9600
C22 H22B 0.9600
C22 H22C 0.9600
C7S H7SA 0.9700
C7S H7SB 0.9700
C7S C8S 1.484(13)
C2S H2SA 0.9700
C2S H2SB 0.9700
C8S H8S 0.9300
C19 H19A 0.9600
C19 H19B 0.9600
C19 H19C 0.9600
C50 H50A 0.9600
C50 H50B 0.9600
C50 H50C 0.9600
C49 H49A 0.9600
C49 H49B 0.9600
C49 H49C 0.9600

loop_
_geom_torsion_atom_site_label_1
_geom_torsion_atom_site_label_2
_geom_torsion_atom_site_label_3
_geom_torsion_atom_site_label_4
_geom_torsion
N2 C6 C7 C24 1.8(8)
N2 C6 C7 C8 -177.5(5)
N2 C6 C11 C12 -1.6(9)
N2 C6 C11 C10 179.5(5)
O1S C1S C2S C3S 31.5(9)
O1S C4S C3S C2S 31.0(9)
C42 C43 C44 C45 -0.1(10)
C42 C43 C51 C53 82.7(8)
C42 C43 C51 C52 -155.4(6)
C42 C41 C36 N1 -2.3(9)
C42 C41 C36 C37 175.2(6)
C42 C41 C40 C39 -175.6(6)
C42 C47 C46 C45 -1.0(11)
C42 C47 C48 C50 -115.3(8)
C42 C47 C48 C49 121.0(9)
C54 C59 C60 C61 140.2(7)
C54 C59 C60 C62 -96.8(7)
C54 C59 C58 C57 0.2(10)
C54 C37 C36 N1 0.6(9)
C54 C37 C36 C41 -176.9(6)
C54 C37 C38 C39 177.2(6)
C54 C55 C56 C57 -1.9(9)
C54 C55 C63 C65 -147.5(6)
C54 C55 C63 C64 89.1(7)
C6 C7 C24 C29 88.3(7)
C6 C7 C24 C25 -94.2(7)
C6 C7 C8 C9 -1.7(9)
C6 C11 C12 C13 -92.5(7)
C6 C11 C12 C17 88.1(8)
C6 C11 C10 C9 -2.5(10)
C7 C6 C11 C12 -180.0(6)
C7 C6 C11 C10 1.1(9)
C7 C24 C29 C28 175.2(6)
C7 C24 C29 C30 -5.2(9)
C7 C24 C25 C33 2.2(9)
C7 C24 C25 C26 -175.6(6)
C43 C42 C41 C36 90.4(8)
C43 C42 C41 C40 -95.9(8)
C43 C42 C47 C46 0.3(10)
C43 C42 C47 C48 -179.5(7)
C43 C44 C45 C46 -0.5(12)
C11 C6 C7 C24 -179.9(5)
C11 C6 C7 C8 0.9(9)
C11 C12 C13 C14 -179.5(6)
C11 C12 C13 C21 2.7(10)
C11 C12 C17 C16 178.6(6)
C11 C12 C17 C18 -0.5(9)
C11 C10 C9 C8 1.8(11)
C41 C42 C43 C44 179.0(6)
C41 C42 C43 C51 1.3(9)
C41 C42 C47 C46 -178.4(6)
C41 C42 C47 C48 1.8(10)
C24 C7 C8 C9 179.1(6)
C24 C29 C28 C27 1.2(10)
C24 C29 C30 C31 -120.0(7)
C24 C29 C30 C32 116.7(7)
C24 C25 C33 C35 -109.9(7)
C24 C25 C33 C34 125.5(7)
C24 C25 C26 C27 -0.6(9)
C29 C24 C25 C33 179.7(6)
C29 C24 C25 C26 2.0(9)
C29 C28 C27 C26 0.1(10)
C12 C11 C10 C9 178.6(6)
C12 C13 C14 C15 1.5(11)
C12 C13 C21 C23 -136.1(7)
C12 C13 C21 C22 99.6(8)
C12 C17 C16 C15 0.4(10)
C12 C17 C18 C20 133.0(7)
C12 C17 C18 C19 -100.8(9)
C59 C54 C37 C36 -105.2(7)
C59 C54 C37 C38 79.4(8)
C59 C54 C55 C56 1.9(9)
C59 C54 C55 C63 -175.3(6)
C59 C58 C57 C56 -0.2(10)
C37 C54 C59 C60 -0.6(9)
C37 C54 C59 C58 179.8(6)
C37 C54 C55 C56 -179.0(5)
C37 C54 C55 C63 3.7(8)
C55 C54 C59 C60 178.5(6)
C55 C54 C59 C58 -1.1(9)
C55 C54 C37 C36 75.7(8)
C55 C54 C37 C38 -99.7(7)
C55 C56 C57 C58 1.1(10)
C56 C55 C63 C65 35.3(8)
C56 C55 C63 C64 -88.1(8)
C60 C59 C58 C57 -179.4(6)
C36 C41 C40 C39 -1.7(10)
C36 C37 C38 C39 1.7(10)
C10 C11 C12 C13 86.3(8)
C10 C11 C12 C17 -93.0(7)
C10 C9 C8 C7 0.4(10)
C25 C24 C29 C28 -2.3(9)
C25 C24 C29 C30 177.3(6)
C47 C42 C43 C44 0.2(10)
C47 C42 C43 C51 -177.4(6)
C47 C42 C41 C36 -90.9(8)
C47 C42 C41 C40 82.8(8)
C47 C46 C45 C44 1.1(12)
C28 C29 C30 C31 59.6(8)
C28 C29 C30 C32 -63.6(8)
C28 C27 C26 C25 -0.5(10)
C30 C29 C28 C27 -178.4(6)
C46 C47 C48 C50 64.9(10)
C46 C47 C48 C49 -58.8(11)
C58 C59 C60 C61 -40.2(9)
C58 C59 C60 C62 82.7(7)
C38 C37 C36 N1 176.2(6)
C38 C37 C36 C41 -1.2(9)
C38 C39 C40 C41 2.2(11)
C13 C12 C17 C16 -0.8(9)
C13 C12 C17 C18 -179.8(6)
C13 C14 C15 C16 -1.8(11)
C63 C55 C56 C57 175.4(6)
C33 C25 C26 C27 -178.3(6)
C44 C43 C51 C53 -94.9(8)
C44 C43 C51 C52 27.0(9)
C17 C12 C13 C14 -0.1(10)
C17 C12 C13 C21 -178.0(6)
C17 C16 C15 C14 0.9(11)
C26 C25 C33 C35 67.7(8)
C26 C25 C33 C34 -56.9(9)
C8 C7 C24 C29 -92.5(8)
C8 C7 C24 C25 85.1(8)
C40 C41 C36 N1 -176.2(6)
C40 C41 C36 C37 1.2(9)
C40 C39 C38 C37 -2.2(10)
C51 C43 C44 C45 177.6(7)
C14 C13 C21 C23 46.1(10)
C14 C13 C21 C22 -78.2(9)
C16 C17 C18 C20 -46.1(10)
C16 C17 C18 C19 80.1(9)
C18 C17 C16 C15 179.5(6)
C1S O1S C4S C3S -11.2(9)
C21 C13 C14 C15 179.3(7)
C48 C47 C46 C45 178.8(7)
C4S O1S C1S C2S -13.1(9)
C4S C3S C2S C1S -37.0(9)
C6S C7S C8S O2S -24.7(11)
C5S O2S C8S C7S 6.9(12)
C5S C6S C7S C8S 31.6(10)
C7S C6S C5S O2S -28.7(10)
C8S O2S C5S C6S 14.4(11)
